data_7210201
loop_
_publ_author_name
'Lou, Xin-Hua'
'Xu, Chen'
'Li, Hong-Mei'
'Wang, Zhi-Qiang'
'Guo, Hui'
'Xue, Dong-Xu'

_publ_section_title
;
 Metal-directed topological diversity of three fluorescent metal--organic
 frameworks based on a new tetracarboxylate strut
;
_journal_issue 23
_journal_name_full CrystEngComm
_journal_page_first 4606
_journal_paper_doi 10.1039/c3ce40443a
_journal_volume 15
_journal_year 2013
_chemical_formula_sum 'C32 H42 N4 O12 Pb2'
_chemical_formula_weight 1089.08
_chemical_name_systematic
;
?
;
_space_group_IT_number 19
_symmetry_cell_setting orthorhombic
_symmetry_space_group_name_Hall 'P 2ac 2ab'
_symmetry_space_group_name_H-M 'P 21 21 21'
_atom_sites_solution_hydrogens geom
_atom_sites_solution_primary direct
_atom_sites_solution_secondary difmap
_audit_creation_method SHELXL-97
_cell_angle_alpha 90.00
_cell_angle_beta 90.00
_cell_angle_gamma 90.00
_cell_formula_units_Z 4
_cell_length_a 10.1447(7)
_cell_length_b 13.8559(9)
_cell_length_c 26.1423(17)
_cell_measurement_reflns_used 9940
_cell_measurement_temperature 296(2)
_cell_measurement_theta_max 25.87
_cell_measurement_theta_min 2.49
_cell_volume 3674.7(4)
_computing_cell_refinement 'Bruker SMART'
_computing_data_collection 'Bruker SMART'
_computing_data_reduction 'Bruker SAINT'
_computing_molecular_graphics 'Bruker SHELXTL'
_computing_publication_material 'Bruker SHELXTL'
_computing_structure_refinement 'SHELXL-97 (Sheldrick, 1997)'
_computing_structure_solution 'SHELXS-97 (Sheldrick, 1990)'
_diffrn_ambient_temperature 296(2)
_diffrn_measured_fraction_theta_full 0.999
_diffrn_measured_fraction_theta_max 0.999
_diffrn_measurement_device_type 'CCD area detector'
_diffrn_measurement_method 'phi and omega scans'
_diffrn_radiation_monochromator graphite
_diffrn_radiation_source 'fine-focus sealed tube'
_diffrn_radiation_type MoK\a
_diffrn_radiation_wavelength 0.71073
_diffrn_reflns_av_R_equivalents 0.0312
_diffrn_reflns_av_sigmaI/netI 0.0271
_diffrn_reflns_limit_h_max 12
_diffrn_reflns_limit_h_min -12
_diffrn_reflns_limit_k_max 16
_diffrn_reflns_limit_k_min -16
_diffrn_reflns_limit_l_max 31
_diffrn_reflns_limit_l_min -31
_diffrn_reflns_number 27493
_diffrn_reflns_theta_full 25.50
_diffrn_reflns_theta_max 25.50
_diffrn_reflns_theta_min 2.49
_diffrn_standards_number 0
_exptl_absorpt_coefficient_mu 9.216
_exptl_absorpt_correction_T_max 0.4305
_exptl_absorpt_correction_T_min 0.2878
_exptl_absorpt_correction_type multi-scan
_exptl_absorpt_process_details sadabs
_exptl_crystal_colour colourless
_exptl_crystal_density_diffrn 1.969
_exptl_crystal_density_method 'not measured'
_exptl_crystal_description block
_exptl_crystal_F_000 2088
_exptl_crystal_size_max 0.18
_exptl_crystal_size_mid 0.12
_exptl_crystal_size_min 0.11
_refine_diff_density_max 0.622
_refine_diff_density_min -0.509
_refine_diff_density_rms 0.089
_refine_ls_abs_structure_details 'Flack H D (1983), Acta Cryst. A39, 876-881'
_refine_ls_abs_structure_Flack 0.459(9)
_refine_ls_extinction_method none
_refine_ls_goodness_of_fit_ref 1.046
_refine_ls_hydrogen_treatment constr
_refine_ls_matrix_type full
_refine_ls_number_parameters 435
_refine_ls_number_reflns 6834
_refine_ls_number_restraints 188
_refine_ls_restrained_S_all 1.050
_refine_ls_R_factor_all 0.0303
_refine_ls_R_factor_gt 0.0271
_refine_ls_shift/su_max 0.002
_refine_ls_shift/su_mean 0.000
_refine_ls_structure_factor_coef Fsqd
_refine_ls_weighting_details 'calc w=1/[\s^2^(Fo^2^)+(0.0387P)^2^+6.1549P] where P=(Fo^2^+2Fc^2^)/3'
_refine_ls_weighting_scheme calc
_refine_ls_wR_factor_gt 0.0666
_refine_ls_wR_factor_ref 0.0680
_reflns_number_gt 6413
_reflns_number_total 6834
_reflns_threshold_expression >2sigma(I)
_cod_data_source_file c3ce40443a.txt
_cod_data_source_block a
_cod_depositor_comments
;
The following automatic conversions were performed:

'_symmetry_cell_setting' value 'Orthorhombic' changed to
'orthorhombic' according to
/home/saulius/struct/CIF-dictionaries/cif_core.dic dictionary named
'cif_core.dic' version 2.4.2 from 2011-04-26.

Automatic conversion script
Id: cif_fix_values 1891 2012-01-12 08:04:46Z andrius 
;
_cod_original_sg_symbol_H-M P2(1)2(1)2(1)
_cod_database_code 7210201

loop_
_symmetry_equiv_pos_as_xyz
'x, y, z'
'-x+1/2, -y, z+1/2'
'-x, y+1/2, -z+1/2'
'x+1/2, -y+1/2, -z'

loop_
_atom_site_label
_atom_site_type_symbol
_atom_site_fract_x
_atom_site_fract_y
_atom_site_fract_z
_atom_site_U_iso_or_equiv
_atom_site_adp_type
_atom_site_occupancy
_atom_site_symmetry_multiplicity
_atom_site_calc_flag
_atom_site_refinement_flags
_atom_site_disorder_assembly
_atom_site_disorder_group
O9 O 0.6644(7) 0.1696(4) 0.8961(2) 0.072(2) Uani 0.763(8) 1 d PGU A 1
N1 N 0.6343(6) 0.0424(4) 0.9446(2) 0.057(2) Uani 0.763(8) 1 d PGU A 1
C17 C 0.7071(5) 0.0877(4) 0.90848(19) 0.051(2) Uani 0.763(8) 1 d PGU A 1
C18 C 0.8252(7) 0.0401(6) 0.8871(3) 0.078(3) Uani 0.763(8) 1 d PGU A 1
H18A H 0.8495 0.0712 0.8556 0.117 Uiso 0.763(8) 1 d PR A 1
H18B H 0.8062 -0.0267 0.8806 0.117 Uiso 0.763(8) 1 d PR A 1
H18C H 0.8966 0.0449 0.9110 0.117 Uiso 0.763(8) 1 d PR A 1
C19 C 0.5155(7) 0.0896(6) 0.9659(3) 0.059(3) Uani 0.763(8) 1 d PGU A 1
H19A H 0.5195 0.1577 0.9594 0.089 Uiso 0.763(8) 1 d PR A 1
H19B H 0.5117 0.0786 1.0021 0.089 Uiso 0.763(8) 1 d PR A 1
H19C H 0.4383 0.0631 0.9500 0.089 Uiso 0.763(8) 1 d PR A 1
C20 C 0.6729(9) -0.0550(5) 0.9632(3) 0.099(4) Uani 0.763(8) 1 d PGU A 1
H20A H 0.6753 -0.0991 0.9349 0.149 Uiso 0.763(8) 1 d PR A 1
H20B H 0.6098 -0.0770 0.9879 0.149 Uiso 0.763(8) 1 d PR A 1
H20C H 0.7585 -0.0517 0.9787 0.149 Uiso 0.763(8) 1 d PR A 1
O9' O 0.712(2) 0.1620(14) 0.8951(9) 0.072(2) Uani 0.237(8) 1 d PG A 2
N1' N 0.7107(19) 0.0230(13) 0.9330(7) 0.057(2) Uani 0.237(8) 1 d PG A 2
C17' C 0.6494(19) 0.1065(12) 0.9238(7) 0.051(2) Uani 0.237(8) 1 d PG A 2
C18' C 0.521(3) 0.126(2) 0.9465(12) 0.078(3) Uani 0.237(8) 1 d PG A 2
H18D H 0.5243 0.1881 0.9644 0.117 Uiso 0.237(8) 1 d PR A 2
H18E H 0.4995 0.0749 0.9708 0.117 Uiso 0.237(8) 1 d PR A 2
H18F H 0.4545 0.1286 0.9196 0.117 Uiso 0.237(8) 1 d PR A 2
C19' C 0.839(2) 0.0039(18) 0.9100(10) 0.059(3) Uani 0.237(8) 1 d PG A 2
H19D H 0.8395 0.0258 0.8745 0.089 Uiso 0.237(8) 1 d PR A 2
H19E H 0.8575 -0.0655 0.9111 0.089 Uiso 0.237(8) 1 d PR A 2
H19F H 0.9076 0.0384 0.9291 0.089 Uiso 0.237(8) 1 d PR A 2
C20' C 0.649(3) -0.049(2) 0.9660(12) 0.099(4) Uani 0.237(8) 1 d PG A 2
H20D H 0.5864 -0.0175 0.9890 0.149 Uiso 0.237(8) 1 d PR A 2
H20E H 0.7168 -0.0818 0.9862 0.149 Uiso 0.237(8) 1 d PR A 2
H20F H 0.6024 -0.0965 0.9449 0.149 Uiso 0.237(8) 1 d PR A 2
O10 O 0.6522(8) 0.3956(5) 0.7496(3) 0.071(2) Uani 0.694(8) 1 d PGU A 1
N2 N 0.6434(8) 0.4974(5) 0.6853(3) 0.081(3) Uani 0.694(8) 1 d PGU A 1
C21 C 0.7143(7) 0.4582(5) 0.7240(2) 0.064(3) Uani 0.694(8) 1 d PGU A 1
C22 C 0.8515(8) 0.4896(9) 0.7329(4) 0.099(4) Uani 0.694(8) 1 d PGU A 1
H22A H 0.8527 0.5395 0.7584 0.148 Uiso 0.694(8) 1 d PR A 1
H22B H 0.8881 0.5139 0.7016 0.148 Uiso 0.694(8) 1 d PR A 1
H22C H 0.9029 0.4358 0.7446 0.148 Uiso 0.694(8) 1 d PR A 1
C23 C 0.5048(8) 0.4657(8) 0.6761(4) 0.088(4) Uani 0.694(8) 1 d PGU A 1
H23A H 0.5033 0.4184 0.6492 0.133 Uiso 0.694(8) 1 d PR A 1
H23B H 0.4523 0.5203 0.6663 0.133 Uiso 0.694(8) 1 d PR A 1
H23C H 0.4696 0.4379 0.7068 0.133 Uiso 0.694(8) 1 d PR A 1
C24 C 0.7022(13) 0.5725(7) 0.6514(4) 0.124(5) Uani 0.694(8) 1 d PGU A 1
H24A H 0.7393 0.6231 0.6720 0.186 Uiso 0.694(8) 1 d PR A 1
H24B H 0.6351 0.5988 0.6296 0.186 Uiso 0.694(8) 1 d PR A 1
H24C H 0.7702 0.5440 0.6309 0.186 Uiso 0.694(8) 1 d PR A 1
O10' O 0.699(2) 0.3911(13) 0.7461(7) 0.071(2) Uani 0.306(8) 1 d PG A 2
N2' N 0.7070(19) 0.5200(12) 0.6975(7) 0.081(3) Uani 0.306(8) 1 d PG A 2
C21' C 0.6385(17) 0.4416(11) 0.7136(6) 0.064(3) Uani 0.306(8) 1 d PG A 2
C22' C 0.506(2) 0.4223(19) 0.6929(11) 0.099(4) Uani 0.306(8) 1 d PG A 2
H22D H 0.5044 0.3591 0.6778 0.148 Uiso 0.306(8) 1 d PR A 2
H22E H 0.4852 0.4698 0.6673 0.148 Uiso 0.306(8) 1 d PR A 2
H22F H 0.4424 0.4256 0.7200 0.148 Uiso 0.306(8) 1 d PR A 2
C23' C 0.841(2) 0.5393(17) 0.7186(10) 0.088(4) Uani 0.306(8) 1 d PG A 2
H23D H 0.8359 0.5459 0.7551 0.133 Uiso 0.306(8) 1 d PR A 2
H23E H 0.8754 0.5978 0.7040 0.133 Uiso 0.306(8) 1 d PR A 2
H23F H 0.8987 0.4864 0.7102 0.133 Uiso 0.306(8) 1 d PR A 2
C24' C 0.647(3) 0.5861(19) 0.6589(10) 0.124(5) Uani 0.306(8) 1 d PG A 2
H24D H 0.6691 0.5644 0.6251 0.186 Uiso 0.306(8) 1 d PR A 2
H24E H 0.6795 0.6505 0.6639 0.186 Uiso 0.306(8) 1 d PR A 2
H24F H 0.5524 0.5859 0.6628 0.186 Uiso 0.306(8) 1 d PR A 2
O11 O 0.8217(14) 0.6115(7) 1.0174(4) 0.080(3) Uani 0.468(8) 1 d PGU B 1
N4 N 0.8695(13) 0.7668(7) 1.0404(5) 0.075(3) Uani 0.468(8) 1 d PGU B 1
C41 C 0.8063(11) 0.6816(7) 1.0481(4) 0.064(3) Uani 0.468(8) 1 d PGU B 1
C42 C 0.7177(17) 0.6711(11) 1.0935(5) 0.089(4) Uani 0.468(8) 1 d PGU B 1
H42A H 0.6745 0.6095 1.0922 0.134 Uiso 0.468(8) 1 d PR B 1
H42B H 0.6528 0.7215 1.0931 0.134 Uiso 0.468(8) 1 d PR B 1
H42C H 0.7690 0.6755 1.1243 0.134 Uiso 0.468(8) 1 d PR B 1
C43 C 0.855(2) 0.8488(9) 1.0743(6) 0.120(5) Uani 0.468(8) 1 d PGU B 1
H43A H 0.7650 0.8540 1.0850 0.180 Uiso 0.468(8) 1 d PR B 1
H43B H 0.8806 0.9066 1.0566 0.180 Uiso 0.468(8) 1 d PR B 1
H43C H 0.9106 0.8401 1.1037 0.180 Uiso 0.468(8) 1 d PR B 1
C44 C 0.9570(18) 0.7833(10) 0.9976(7) 0.120(6) Uani 0.468(8) 1 d PGU B 1
H44A H 1.0309 0.7402 0.9999 0.180 Uiso 0.468(8) 1 d PR B 1
H44B H 0.9877 0.8488 0.9983 0.180 Uiso 0.468(8) 1 d PR B 1
H44C H 0.9105 0.7717 0.9662 0.180 Uiso 0.468(8) 1 d PR B 1
O11' O 0.7914(13) 0.6281(8) 1.0120(4) 0.080(3) Uani 0.532(8) 1 d PG B 2
N4' N 0.8339(11) 0.7528(7) 1.0642(4) 0.075(3) Uani 0.532(8) 1 d PG B 2
C41' C 0.8541(10) 0.7038(6) 1.0209(3) 0.064(3) Uani 0.532(8) 1 d PG B 2
C42' C 0.9524(16) 0.7430(11) 0.9848(5) 0.089(4) Uani 0.532(8) 1 d PG B 2
H42D H 0.9881 0.6914 0.9646 0.134 Uiso 0.532(8) 1 d PR B 2
H42E H 1.0220 0.7736 1.0036 0.134 Uiso 0.532(8) 1 d PR B 2
H42F H 0.9110 0.7892 0.9628 0.134 Uiso 0.532(8) 1 d PR B 2
C43' C 0.9031(17) 0.8397(11) 1.0763(6) 0.120(5) Uani 0.532(8) 1 d PG B 2
H43D H 0.9894 0.8240 1.0887 0.180 Uiso 0.532(8) 1 d PR B 2
H43E H 0.8557 0.8745 1.1021 0.180 Uiso 0.532(8) 1 d PR B 2
H43F H 0.9105 0.8787 1.0462 0.180 Uiso 0.532(8) 1 d PR B 2
C44' C 0.7420(17) 0.7236(11) 1.1023(6) 0.120(6) Uani 0.532(8) 1 d PG B 2
H44D H 0.6950 0.6678 1.0906 0.180 Uiso 0.532(8) 1 d PR B 2
H44E H 0.6810 0.7751 1.1086 0.180 Uiso 0.532(8) 1 d PR B 2
H44F H 0.7882 0.7084 1.1332 0.180 Uiso 0.532(8) 1 d PR B 2
O13 O 0.7660(11) 0.7197(7) 0.8749(3) 0.098(3) Uani 0.623(9) 1 d PGU B 1
N3 N 0.8296(9) 0.7778(6) 0.8022(3) 0.068(3) Uani 0.623(9) 1 d PGU B 1
C27 C 0.7342(8) 0.7300(6) 0.8280(3) 0.079(3) Uani 0.623(9) 1 d PGU B 1
C28 C 0.6119(11) 0.6964(12) 0.8013(4) 0.117(5) Uani 0.623(9) 1 d PGU B 1
H28A H 0.5587 0.6597 0.8246 0.175 Uiso 0.623(9) 1 d PR B 1
H28B H 0.6357 0.6568 0.7726 0.175 Uiso 0.623(9) 1 d PR B 1
H28C H 0.5629 0.7514 0.7895 0.175 Uiso 0.623(9) 1 d PR B 1
C29 C 0.9539(10) 0.8131(11) 0.8255(4) 0.097(4) Uani 0.623(9) 1 d PGU B 1
H29A H 0.9496 0.8819 0.8295 0.145 Uiso 0.623(9) 1 d PR B 1
H29B H 1.0267 0.7968 0.8037 0.145 Uiso 0.623(9) 1 d PR B 1
H29C H 0.9659 0.7834 0.8584 0.145 Uiso 0.623(9) 1 d PR B 1
C30 C 0.8243(13) 0.8021(10) 0.7470(3) 0.098(4) Uani 0.623(9) 1 d PGU B 1
H30A H 0.8458 0.7459 0.7272 0.147 Uiso 0.623(9) 1 d PR B 1
H30B H 0.8864 0.8525 0.7397 0.147 Uiso 0.623(9) 1 d PR B 1
H30C H 0.7371 0.8235 0.7383 0.147 Uiso 0.623(9) 1 d PR B 1
O13' O 0.7205(19) 0.7179(14) 0.8713(5) 0.098(3) Uani 0.377(9) 1 d PG B 2
N3' N 0.7405(15) 0.7482(11) 0.7922(5) 0.068(3) Uani 0.377(9) 1 d PG B 2
C27' C 0.7956(15) 0.7527(11) 0.8383(5) 0.079(3) Uani 0.377(9) 1 d PG B 2
C28' C 0.927(2) 0.794(2) 0.8454(8) 0.117(5) Uani 0.377(9) 1 d PG B 2
H28D H 0.9233 0.8443 0.8708 0.175 Uiso 0.377(9) 1 d PR B 2
H28E H 0.9576 0.8209 0.8135 0.175 Uiso 0.377(9) 1 d PR B 2
H28F H 0.9872 0.7445 0.8564 0.175 Uiso 0.377(9) 1 d PR B 2
C29' C 0.611(2) 0.708(2) 0.7824(7) 0.097(4) Uani 0.377(9) 1 d PG B 2
H29D H 0.6090 0.6418 0.7932 0.145 Uiso 0.377(9) 1 d PR B 2
H29E H 0.5921 0.7120 0.7464 0.145 Uiso 0.377(9) 1 d PR B 2
H29F H 0.5459 0.7445 0.8012 0.145 Uiso 0.377(9) 1 d PR B 2
C30' C 0.803(2) 0.7829(17) 0.7458(7) 0.098(4) Uani 0.377(9) 1 d PG B 2
H30D H 0.8888 0.8082 0.7538 0.147 Uiso 0.377(9) 1 d PR B 2
H30E H 0.7496 0.8331 0.7309 0.147 Uiso 0.377(9) 1 d PR B 2
H30F H 0.8115 0.7304 0.7219 0.147 Uiso 0.377(9) 1 d PR B 2
Pb1 Pb 0.70884(2) 0.301856(17) 0.834036(9) 0.03177(6) Uani 1 1 d . . .
Pb2 Pb 0.73223(2) 0.535887(16) 0.928644(9) 0.02975(6) Uani 1 1 d . . .
O1 O 0.4724(4) 0.3237(3) 0.8368(2) 0.0441(12) Uani 1 1 d . A .
O2 O 0.5567(4) 0.4610(4) 0.86593(19) 0.0463(12) Uani 1 1 d . A .
O3 O 0.3472(5) 0.6748(4) 0.72310(19) 0.0469(13) Uani 1 1 d . . .
O4 O 0.1314(5) 0.6955(5) 0.7271(2) 0.0644(17) Uani 1 1 d . . .
O5 O -0.1269(4) 0.4770(4) 0.85621(17) 0.0414(12) Uani 1 1 d . . .
O6 O -0.0210(4) 0.5280(4) 0.92429(17) 0.0455(12) Uani 1 1 d . . .
O7 O 0.2611(5) 0.1218(3) 1.04284(19) 0.0487(13) Uani 1 1 d . . .
O8 O 0.0881(6) 0.0634(4) 1.0000(2) 0.0571(15) Uani 1 1 d . . .
C1 C 0.2159(6) 0.4452(4) 0.8637(2) 0.0264(12) Uani 1 1 d . . .
C2 C 0.3359(5) 0.4630(5) 0.8384(2) 0.0284(13) Uani 1 1 d . A .
C3 C 0.3414(6) 0.5330(5) 0.8001(2) 0.0340(15) Uani 1 1 d . . .
H3 H 0.4218 0.5462 0.7845 0.041 Uiso 1 1 calc R . .
C4 C 0.2297(6) 0.5836(4) 0.7847(2) 0.0345(14) Uani 1 1 d . . .
C5 C 0.1120(6) 0.5653(4) 0.8097(2) 0.0311(15) Uani 1 1 d . . .
H5 H 0.0359 0.5973 0.7994 0.037 Uiso 1 1 calc R . .
C6 C 0.1061(6) 0.4994(5) 0.8501(2) 0.0301(14) Uani 1 1 d . . .
C7 C 0.2057(6) 0.3665(4) 0.9027(2) 0.0292(13) Uani 1 1 d . . .
C8 C 0.2943(7) 0.3568(5) 0.9423(2) 0.0354(15) Uani 1 1 d . . .
H8 H 0.3622 0.4013 0.9459 0.043 Uiso 1 1 calc R . .
C9 C 0.2832(7) 0.2811(5) 0.9768(2) 0.0365(15) Uani 1 1 d . . .
H9 H 0.3432 0.2756 1.0035 0.044 Uiso 1 1 calc R . .
C10 C 0.1835(7) 0.2139(5) 0.9717(3) 0.0372(16) Uani 1 1 d . . .
C11 C 0.0944(7) 0.2219(5) 0.9322(3) 0.0377(15) Uani 1 1 d . . .
H11 H 0.0282 0.1760 0.9284 0.045 Uiso 1 1 calc R . .
C12 C 0.1036(6) 0.2990(5) 0.8979(3) 0.0355(15) Uani 1 1 d . . .
H12 H 0.0419 0.3055 0.8718 0.043 Uiso 1 1 calc R . .
C13 C 0.4633(6) 0.4111(5) 0.8488(2) 0.0301(14) Uani 1 1 d . . .
C14 C 0.2363(7) 0.6570(5) 0.7417(3) 0.0396(16) Uani 1 1 d . . .
C15 C -0.0223(6) 0.4993(4) 0.8794(2) 0.0294(14) Uani 1 1 d . . .
C16 C 0.1740(7) 0.1265(5) 1.0068(3) 0.0390(16) Uani 1 1 d . . .

loop_
_atom_site_aniso_label
_atom_site_aniso_U_11
_atom_site_aniso_U_22
_atom_site_aniso_U_33
_atom_site_aniso_U_23
_atom_site_aniso_U_13
_atom_site_aniso_U_12
O9 0.091(6) 0.064(4) 0.063(4) 0.015(3) 0.008(4) 0.006(4)
N1 0.062(5) 0.051(4) 0.058(4) 0.001(3) 0.002(4) -0.004(4)
C17 0.060(5) 0.056(4) 0.036(4) -0.003(4) -0.003(4) -0.006(4)
C18 0.073(6) 0.086(7) 0.076(6) 0.002(6) 0.012(5) 0.006(5)
C19 0.059(5) 0.072(6) 0.047(5) 0.004(5) 0.008(4) -0.007(4)
C20 0.114(8) 0.077(5) 0.107(7) 0.026(5) 0.006(6) 0.011(5)
O9' 0.091(6) 0.064(4) 0.063(4) 0.015(3) 0.008(4) 0.006(4)
N1' 0.062(5) 0.051(4) 0.058(4) 0.001(3) 0.002(4) -0.004(4)
C17' 0.060(5) 0.056(4) 0.036(4) -0.003(4) -0.003(4) -0.006(4)
C18' 0.073(6) 0.086(7) 0.076(6) 0.002(6) 0.012(5) 0.006(5)
C19' 0.059(5) 0.072(6) 0.047(5) 0.004(5) 0.008(4) -0.007(4)
C20' 0.114(8) 0.077(5) 0.107(7) 0.026(5) 0.006(6) 0.011(5)
O10 0.073(6) 0.080(4) 0.062(4) 0.022(3) 0.000(4) -0.004(4)
N2 0.109(6) 0.069(6) 0.065(5) 0.005(4) -0.016(5) -0.005(5)
C21 0.075(6) 0.067(5) 0.048(5) -0.006(4) 0.003(4) -0.008(5)
C22 0.090(6) 0.105(8) 0.101(8) 0.004(7) -0.011(6) -0.019(6)
C23 0.091(6) 0.089(7) 0.085(7) 0.009(6) -0.021(5) 0.014(6)
C24 0.143(9) 0.115(8) 0.113(7) 0.042(6) -0.006(7) -0.010(7)
O10' 0.073(6) 0.080(4) 0.062(4) 0.022(3) 0.000(4) -0.004(4)
N2' 0.109(6) 0.069(6) 0.065(5) 0.005(4) -0.016(5) -0.005(5)
C21' 0.075(6) 0.067(5) 0.048(5) -0.006(4) 0.003(4) -0.008(5)
C22' 0.090(6) 0.105(8) 0.101(8) 0.004(7) -0.011(6) -0.019(6)
C23' 0.091(6) 0.089(7) 0.085(7) 0.009(6) -0.021(5) 0.014(6)
C24' 0.143(9) 0.115(8) 0.113(7) 0.042(6) -0.006(7) -0.010(7)
O11 0.086(6) 0.073(4) 0.083(4) -0.023(4) -0.010(4) -0.011(4)
N4 0.078(6) 0.073(5) 0.073(7) -0.019(5) -0.009(5) 0.000(4)
C41 0.060(6) 0.074(5) 0.058(6) -0.011(5) -0.014(4) 0.005(5)
C42 0.089(8) 0.091(8) 0.087(7) -0.002(6) 0.008(6) 0.003(6)
C43 0.128(10) 0.104(6) 0.128(7) -0.055(6) -0.018(7) 0.002(7)
C44 0.113(9) 0.126(9) 0.121(8) 0.003(7) 0.020(7) -0.016(7)
O11' 0.086(6) 0.073(4) 0.083(4) -0.023(4) -0.010(4) -0.011(4)
N4' 0.078(6) 0.073(5) 0.073(7) -0.019(5) -0.009(5) 0.000(4)
C41' 0.060(6) 0.074(5) 0.058(6) -0.011(5) -0.014(4) 0.005(5)
C42' 0.089(8) 0.091(8) 0.087(7) -0.002(6) 0.008(6) 0.003(6)
C43' 0.128(10) 0.104(6) 0.128(7) -0.055(6) -0.018(7) 0.002(7)
C44' 0.113(9) 0.126(9) 0.121(8) 0.003(7) 0.020(7) -0.016(7)
O13 0.124(7) 0.097(5) 0.074(4) 0.025(4) -0.010(5) -0.009(6)
N3 0.073(5) 0.063(6) 0.068(5) 0.011(4) -0.009(5) 0.003(4)
C27 0.100(7) 0.062(6) 0.075(5) 0.005(5) -0.007(5) -0.016(6)
C28 0.098(7) 0.130(9) 0.121(9) 0.001(8) -0.019(6) -0.026(7)
C29 0.084(6) 0.105(8) 0.101(7) -0.012(7) -0.003(6) -0.014(6)
C30 0.108(8) 0.104(7) 0.083(5) 0.032(5) 0.002(5) -0.009(6)
O13' 0.124(7) 0.097(5) 0.074(4) 0.025(4) -0.010(5) -0.009(6)
N3' 0.073(5) 0.063(6) 0.068(5) 0.011(4) -0.009(5) 0.003(4)
C27' 0.100(7) 0.062(6) 0.075(5) 0.005(5) -0.007(5) -0.016(6)
C28' 0.098(7) 0.130(9) 0.121(9) 0.001(8) -0.019(6) -0.026(7)
C29' 0.084(6) 0.105(8) 0.101(7) -0.012(7) -0.003(6) -0.014(6)
C30' 0.108(8) 0.104(7) 0.083(5) 0.032(5) 0.002(5) -0.009(6)
Pb1 0.02619(11) 0.03072(11) 0.03839(12) -0.00868(10) 0.00121(10) 0.00163(10)
Pb2 0.02750(11) 0.02794(11) 0.03383(11) 0.00341(9) 0.00552(9) 0.00200(9)
O1 0.032(2) 0.036(3) 0.064(3) -0.001(3) 0.003(2) 0.0048(19)
O2 0.033(2) 0.047(3) 0.059(3) -0.005(3) -0.009(2) 0.003(2)
O3 0.033(2) 0.054(3) 0.054(3) 0.023(2) 0.008(2) 0.005(2)
O4 0.034(3) 0.084(4) 0.076(4) 0.051(3) 0.009(3) 0.010(3)
O5 0.030(2) 0.054(3) 0.040(2) -0.003(2) 0.0047(19) -0.006(2)
O6 0.035(2) 0.068(3) 0.033(2) -0.007(3) 0.005(2) 0.004(2)
O7 0.047(3) 0.046(3) 0.054(3) 0.024(2) -0.012(2) -0.002(2)
O8 0.060(3) 0.043(3) 0.069(4) 0.023(3) -0.014(3) -0.011(3)
C1 0.028(3) 0.029(3) 0.023(3) 0.000(2) 0.002(2) -0.002(3)
C2 0.027(3) 0.029(3) 0.028(3) -0.004(3) -0.001(2) 0.000(3)
C3 0.024(3) 0.041(4) 0.037(3) -0.002(3) 0.004(2) -0.003(3)
C4 0.031(3) 0.036(3) 0.036(3) 0.004(3) 0.001(3) -0.002(3)
C5 0.027(3) 0.029(3) 0.037(3) 0.005(3) -0.004(3) 0.002(2)
C6 0.028(3) 0.032(3) 0.030(3) 0.001(3) 0.001(3) -0.003(3)
C7 0.030(3) 0.030(3) 0.028(3) 0.000(2) 0.006(3) 0.002(3)
C8 0.030(3) 0.039(3) 0.037(3) 0.004(3) 0.003(3) -0.004(3)
C9 0.035(3) 0.043(4) 0.032(3) 0.007(3) -0.004(3) 0.004(3)
C10 0.036(4) 0.035(4) 0.041(4) 0.007(3) 0.003(3) 0.005(3)
C11 0.038(3) 0.034(4) 0.041(4) 0.008(3) 0.001(3) -0.005(3)
C12 0.027(3) 0.038(4) 0.041(4) 0.005(3) -0.006(3) 0.000(3)
C13 0.024(3) 0.034(4) 0.033(3) 0.006(3) 0.005(2) 0.000(3)
C14 0.039(4) 0.038(3) 0.042(4) 0.008(3) 0.002(3) -0.002(3)
C15 0.028(3) 0.026(3) 0.034(3) 0.008(3) 0.004(3) 0.001(2)
C16 0.039(4) 0.038(4) 0.040(4) 0.011(3) 0.005(3) 0.005(3)

loop_
_atom_type_symbol
_atom_type_description
_atom_type_scat_dispersion_real
_atom_type_scat_dispersion_imag
_atom_type_scat_source
C C 0.0033 0.0016 'International Tables Vol C Tables 4.2.6.8 and 6.1.1.4'
H H 0.0000 0.0000 'International Tables Vol C Tables 4.2.6.8 and 6.1.1.4'
N N 0.0061 0.0033 'International Tables Vol C Tables 4.2.6.8 and 6.1.1.4'
O O 0.0106 0.0060 'International Tables Vol C Tables 4.2.6.8 and 6.1.1.4'
Pb Pb -3.3944 10.1111 'International Tables Vol C Tables 4.2.6.8 and 6.1.1.4'

loop_
_geom_angle_atom_site_label_1
_geom_angle_atom_site_label_2
_geom_angle_atom_site_label_3
_geom_angle
_geom_angle_site_symmetry_1
_geom_angle_site_symmetry_3
C17 O9 Pb1 140.4(3) . .
C17 N1 C19 120.2 . .
C17 N1 C20 120.3 . .
C19 N1 C20 119.6 . .
C17 N1 H20D 165.6 . .
C19 N1 H20D 72.1 . .
C20 N1 H20D 48.2 . .
O9 C17 N1 114.2 . .
O9 C17 C18 125.7 . .
N1 C17 C18 120.1 . .
C17 C18 H18A 109.5 . .
C17 C18 H18B 109.5 . .
H18A C18 H18B 109.5 . .
C17 C18 H18C 109.5 . .
H18A C18 H18C 109.5 . .
H18B C18 H18C 109.5 . .
C17 C18 H19D 143.6 . .
H18A C18 H19D 55.9 . .
H18B C18 H19D 57.7 . .
H18C C18 H19D 106.9 . .
C17 C18 H19F 101.4 . .
H18A C18 H19F 122.3 . .
H18B C18 H19F 104.1 . .
H18C C18 H19F 12.9 . .
H19D C18 H19F 114.6 . .
N1 C19 H19A 109.5 . .
N1 C19 H19B 109.5 . .
H19A C19 H19B 109.5 . .
N1 C19 H19C 109.5 . .
H19A C19 H19C 109.5 . .
H19B C19 H19C 109.5 . .
N1 C19 H18D 112.1 . .
H19A C19 H18D 8.7 . .
H19B C19 H18D 100.9 . .
H19C C19 H18D 115.0 . .
N1 C19 H18E 108.1 . .
H19A C19 H18E 142.4 . .
H19B C19 H18E 55.6 . .
H19C C19 H18E 57.4 . .
H18D C19 H18E 138.6 . .
N1 C19 H18F 101.4 . .
H19A C19 H18F 60.5 . .
H19B C19 H18F 149.1 . .
H19C C19 H18F 55.8 . .
H18D C19 H18F 68.6 . .
H18E C19 H18F 112.5 . .
N1 C20 H20A 109.5 . .
N1 C20 H20B 109.5 . .
H20A C20 H20B 109.5 . .
N1 C20 H20C 109.5 . .
H20A C20 H20C 109.5 . .
H20B C20 H20C 109.5 . .
N1 C20 H20D 66.8 . .
H20A C20 H20D 135.5 . .
H20B C20 H20D 44.3 . .
H20C C20 H20D 113.3 . .
N1 C20 H20E 141.2 . .
H20A C20 H20E 104.9 . .
H20B C20 H20E 74.3 . .
H20C C20 H20E 40.0 . .
H20D C20 H20E 100.1 . .
N1 C20 H20F 100.0 . .
H20A C20 H20F 46.2 . .
H20B C20 H20F 70.9 . .
H20C C20 H20F 147.9 . .
H20D C20 H20F 89.7 . .
H20E C20 H20F 116.9 . .
C17' O9' Pb1 148.4(11) . .
C17' N1' C19' 120.0 . .
C17' N1' C20' 120.0 . .
C19' N1' C20' 120.0 . .
O9' C17' N1' 113.9 . .
O9' C17' C18' 125.8 . .
N1' C17' C18' 120.3 . .
C17' C18' H19A 115.4 . .
C17' C18' H19C 121.1 . .
H19A C18' H19C 119.8 . .
C17' C18' H18D 109.5 . .
H19A C18' H18D 9.7 . .
H19C C18' H18D 127.8 . .
C17' C18' H18E 109.5 . .
H19A C18' H18E 99.9 . .
H19C C18' H18E 43.3 . .
H18D C18' H18E 109.5 . .
C17' C18' H18F 109.5 . .
H19A C18' H18F 112.7 . .
H19C C18' H18F 66.3 . .
H18D C18' H18F 109.5 . .
H18E C18' H18F 109.5 . .
N1' C19' H18B 95.5 . .
N1' C19' H18C 119.8 . .
H18B C19' H18C 126.7 . .
N1' C19' H19D 109.5 . .
H18B C19' H19D 50.4 . .
H18C C19' H19D 79.2 . .
N1' C19' H19E 109.5 . .
H18B C19' H19E 69.5 . .
H18C C19' H19E 123.6 . .
H19D C19' H19E 109.5 . .
N1' C19' H19F 109.5 . .
H18B C19' H19F 153.1 . .
H18C C19' H19F 30.3 . .
H19D C19' H19F 109.5 . .
H19E C19' H19F 109.5 . .
N1' C20' H20A 83.6 . .
N1' C20' H20B 165.7 . .
H20A C20' H20B 110.4 . .
N1' C20' H20C 77.3 . .
H20A C20' H20C 87.7 . .
H20B C20' H20C 104.9 . .
N1' C20' H20D 109.5 . .
H20A C20' H20D 153.4 . .
H20B C20' H20D 56.8 . .
H20C C20' H20D 117.3 . .
N1' C20' H20E 109.5 . .
H20A C20' H20E 86.4 . .
H20B C20' H20E 74.9 . .
H20C C20' H20E 32.6 . .
H20D C20' H20E 109.5 . .
N1' C20' H20F 109.5 . .
H20A C20' H20F 44.0 . .
H20B C20' H20F 80.8 . .
H20C C20' H20F 127.2 . .
H20D C20' H20F 109.5 . .
H20E C20' H20F 109.5 . .
C21 O10 Pb1 132.6(4) . .
C21 N2 C24 120.7 . .
C21 N2 C23 120.2 . .
C24 N2 C23 119.1 . .
O10 C21 N2 114.0 . .
O10 C21 C22 126.0 . .
N2 C21 C22 120.0 . .
C21 C22 H22A 109.5 . .
C21 C22 H22B 109.5 . .
H22A C22 H22B 109.5 . .
C21 C22 H22C 109.5 . .
H22A C22 H22C 109.5 . .
H22B C22 H22C 109.5 . .
C21 C22 H23D 100.1 . .
H22A C22 H23D 12.3 . .
H22B C22 H23D 106.6 . .
H22C C22 H23D 121.1 . .
C21 C22 H23F 116.7 . .
H22A C22 H23F 125.0 . .
H22B C22 H23F 27.8 . .
H22C C22 H23F 82.0 . .
H23D C22 H23F 127.2 . .
N2 C23 H23A 109.5 . .
N2 C23 H23B 109.5 . .
H23A C23 H23B 109.5 . .
N2 C23 H23C 109.5 . .
H23A C23 H23C 109.5 . .
H23B C23 H23C 109.5 . .
N2 C23 H22D 107.0 . .
H23A C23 H22D 48.7 . .
H23B C23 H22D 142.6 . .
H23C C23 H22D 64.7 . .
N2 C23 H22E 132.1 . .
H23A C23 H22E 64.5 . .
H23B C23 H22E 45.6 . .
H23C C23 H22E 117.3 . .
H22D C23 H22E 101.8 . .
N2 C23 H22F 113.8 . .
H23A C23 H22F 108.5 . .
H23B C23 H22F 106.0 . .
H23C C23 H22F 4.5 . .
H22D C23 H22F 65.5 . .
H22E C23 H22F 112.8 . .
N2 C24 H24A 109.5 . .
N2 C24 H24B 109.5 . .
H24A C24 H24B 109.5 . .
N2 C24 H24C 109.5 . .
H24A C24 H24C 109.5 . .
H24B C24 H24C 109.5 . .
N2 C24 H24D 104.7 . .
H24A C24 H24D 140.6 . .
H24B C24 H24D 38.6 . .
H24C C24 H24D 75.7 . .
N2 C24 H24E 114.0 . .
H24A C24 H24E 40.1 . .
H24B C24 H24E 70.8 . .
H24C C24 H24E 133.5 . .
H24D C24 H24E 107.5 . .
N2 C24 H24F 65.1 . .
H24A C24 H24F 100.8 . .
H24B C24 H24F 51.4 . .
H24C C24 H24F 148.9 . .
H24D C24 H24F 76.4 . .
H24E C24 H24F 68.9 . .
C21' O10' Pb1 151.2(11) . .
C21' N2' C23' 119.7 . .
C21' N2' C24' 119.3 . .
C23' N2' C24' 120.9 . .
O10' C21' N2' 113.9 . .
O10' C21' C22' 126.2 . .
N2' C21' C22' 119.9 . .
C21' C22' H23A 113.5 . .
C21' C22' H23C 107.1 . .
H23A C22' H23C 130.4 . .
C21' C22' H22D 109.5 . .
H23A C22' H22D 63.0 . .
H23C C22' H22D 127.0 . .
C21' C22' H22E 109.5 . .
H23A C22' H22E 48.1 . .
H23C C22' H22E 92.5 . .
H22D C22' H22E 109.5 . .
C21' C22' H22F 109.5 . .
H23A C22' H22F 136.3 . .
H23C C22' H22F 20.0 . .
H22D C22' H22F 109.5 . .
H22E C22' H22F 109.5 . .
N2' C23' H22A 118.0 . .
N2' C23' H22B 106.4 . .
H22A C23' H22B 121.7 . .
N2' C23' H23D 109.5 . .
H22A C23' H23D 10.9 . .
H22B C23' H23D 132.6 . .
N2' C23' H23E 109.5 . .
H22A C23' H23E 110.6 . .
H22B C23' H23E 86.0 . .
H23D C23' H23E 109.5 . .
N2' C23' H23F 109.5 . .
H22A C23' H23F 99.3 . .
H22B C23' H23F 27.2 . .
H23D C23' H23F 109.5 . .
H23E C23' H23F 109.5 . .
N2' C24' H24A 74.3 . .
N2' C24' H24B 147.9 . .
H24A C24' H24B 108.5 . .
N2' C24' H24C 76.1 . .
H24A C24' H24C 69.1 . .
H24B C24' H24C 75.5 . .
N2' C24' H24D 109.5 . .
H24A C24' H24D 103.0 . .
H24B C24' H24D 38.5 . .
H24C C24' H24D 42.5 . .
N2' C24' H24E 109.5 . .
H24A C24' H24E 41.0 . .
H24B C24' H24E 88.7 . .
H24C C24' H24E 97.6 . .
H24D C24' H24E 109.5 . .
N2' C24' H24F 109.5 . .
H24A C24' H24F 143.1 . .
H24B C24' H24F 87.6 . .
H24C C24' H24F 147.7 . .
H24D C24' H24F 109.5 . .
H24E C24' H24F 109.5 . .
C41 O11 Pb2 142.9(7) . .
C41 N4 C44 122.8 . .
C41 N4 C43 123.0 . .
C44 N4 C43 114.3 . .
O11 C41 N4 120.9 . .
O11 C41 C42 120.0 . .
N4 C41 C42 119.1 . .
C41 C42 H42A 109.5 . .
C41 C42 H42B 109.5 . .
H42A C42 H42B 109.5 . .
C41 C42 H42C 109.5 . .
H42A C42 H42C 109.5 . .
H42B C42 H42C 109.5 . .
C41 C42 H44D 109.6 . .
H42A C42 H44D 53.2 . .
H42B C42 H44D 59.3 . .
H42C C42 H44D 140.8 . .
C41 C42 H44E 104.9 . .
H42A C42 H44E 136.9 . .
H42B C42 H44E 32.4 . .
H42C C42 H44E 81.7 . .
H44D C42 H44E 91.4 . .
C41 C42 H44F 104.6 . .
H42A C42 H44F 127.1 . .
H42B C42 H44F 95.3 . .
H42C C42 H44F 18.7 . .
H44D C42 H44F 142.5 . .
H44E C42 H44F 65.0 . .
N4 C43 H43A 109.5 . .
N4 C43 H43B 109.5 . .
H43A C43 H43B 109.5 . .
N4 C43 H43C 109.5 . .
H43A C43 H43C 109.5 . .
H43B C43 H43C 109.5 . .
N4 C43 H43D 83.1 . .
H43A C43 H43D 146.6 . .
H43B C43 H43D 94.0 . .
H43C C43 H43D 38.3 . .
N4 C43 H43E 153.4 . .
H43A C43 H43E 73.2 . .
H43B C43 H43E 93.6 . .
H43C C43 H43E 48.1 . .
H43D C43 H43E 82.2 . .
N4 C43 H43F 79.8 . .
H43A C43 H43F 135.1 . .
H43B C43 H43F 32.9 . .
H43C C43 H43F 107.9 . .
H43D C43 H43F 76.4 . .
H43E C43 H43F 117.8 . .
N4 C44 H44A 109.5 . .
N4 C44 H44B 109.5 . .
H44A C44 H44B 109.5 . .
N4 C44 H44C 109.5 . .
H44A C44 H44C 109.5 . .
H44B C44 H44C 109.5 . .
N4 C44 H42D 114.9 . .
H44A C44 H42D 51.2 . .
H44B C44 H42D 135.4 . .
H44C C44 H42D 59.6 . .
N4 C44 H42E 112.4 . .
H44A C44 H42E 28.3 . .
H44B C44 H42E 82.5 . .
H44C C44 H42E 129.0 . .
H42D C44 H42E 77.0 . .
N4 C44 H42F 114.8 . .
H44A C44 H42F 117.4 . .
H44B C44 H42F 95.1 . .
H44C C44 H42F 14.5 . .
H42D C44 H42F 70.7 . .
H42E C44 H42F 130.5 . .
C41' O11' Pb2 133.4(5) . .
C41' N4' C44' 123.3 . .
C41' N4' C43' 122.7 . .
C44' N4' C43' 114.0 . .
O11' C41' N4' 120.5 . .
O11' C41' C42' 122.3 . .
N4' C41' C42' 117.3 . .
C41' C42' H44A 107.8 . .
C41' C42' H44B 111.0 . .
H44A C42' H44B 74.5 . .
C41' C42' H44C 102.9 . .
H44A C42' H44C 144.0 . .
H44B C42' H44C 77.2 . .
C41' C42' H42D 109.5 . .
H44A C42' H42D 82.8 . .
H44B C42' H42D 138.0 . .
H44C C42' H42D 104.5 . .
C41' C42' H42E 109.5 . .
H44A C42' H42E 29.9 . .
H44B C42' H42E 45.1 . .
H44C C42' H42E 120.5 . .
H42D C42' H42E 109.5 . .
C41' C42' H42F 109.5 . .
H44A C42' H42F 133.4 . .
H44B C42' H42F 66.7 . .
H44C C42' H42F 11.1 . .
H42D C42' H42F 109.5 . .
H42E C42' H42F 109.5 . .
N4' C43' H43A 70.8 . .
N4' C43' H43B 120.8 . .
H43A C43' H43B 75.6 . .
N4' C43' H43C 106.2 . .
H43A C43' H43C 86.8 . .
H43B C43' H43C 119.2 . .
N4' C43' H43D 109.5 . .
H43A C43' H43D 150.5 . .
H43B C43' H43D 123.1 . .
H43C C43' H43D 64.5 . .
N4' C43' H43E 109.5 . .
H43A C43' H43E 47.8 . .
H43B C43' H43E 78.4 . .
H43C C43' H43E 49.4 . .
H43D C43' H43E 109.5 . .
N4' C43' H43F 109.5 . .
H43A C43' H43F 97.5 . .
H43B C43' H43F 31.1 . .
H43C C43' H43F 143.5 . .
H43D C43' H43F 109.5 . .
H43E C43' H43F 109.5 . .
N4' C44' H42B 117.7 . .
N4' C44' H42C 116.6 . .
H42B C44' H42C 115.0 . .
N4' C44' H44D 109.5 . .
H42B C44' H44D 54.0 . .
H42C C44' H44D 76.3 . .
N4' C44' H44E 109.5 . .
H42B C44' H44E 56.2 . .
H42C C44' H44E 128.3 . .
H44D C44' H44E 109.5 . .
N4' C44' H44F 109.5 . .
H42B C44' H44F 132.8 . .
H42C C44' H44F 33.7 . .
H44D C44' H44F 109.5 . .
H44E C44' H44F 109.5 . .
C27 O13 Pb2 121.9(4) . .
C27 N3 C29 124.4 . .
C27 N3 C30 124.7 . .
C29 N3 C30 110.8 . .
C27 N3 H28E 137.5 . .
C29 N3 H28E 13.1 . .
C30 N3 H28E 97.8 . .
C27 N3 H30D 150.0 . .
C29 N3 H30D 84.9 . .
C30 N3 H30D 26.8 . .
H28E N3 H30D 72.0 . .
O13 C27 N3 110.6 . .
O13 C27 C28 128.6 . .
N3 C27 C28 120.8 . .
C27 C28 H28A 109.5 . .
C27 C28 H28B 109.5 . .
H28A C28 H28B 109.5 . .
C27 C28 H28C 109.5 . .
H28A C28 H28C 109.5 . .
H28B C28 H28C 109.5 . .
C27 C28 H29D 117.0 . .
H28A C28 H29D 68.8 . .
H28B C28 H29D 41.4 . .
H28C C28 H29D 131.1 . .
C27 C28 H29E 121.7 . .
H28A C28 H29E 128.5 . .
H28B C28 H29E 49.8 . .
H28C C28 H29E 59.9 . .
H29D C28 H29E 82.8 . .
C27 C28 H29F 111.7 . .
H28A C28 H29F 88.7 . .
H28B C28 H29F 125.4 . .
H28C C28 H29F 22.0 . .
H29D C28 H29F 130.7 . .
H29E C28 H29F 78.3 . .
N3 C29 H29A 109.5 . .
N3 C29 H29B 109.5 . .
H29A C29 H29B 109.5 . .
N3 C29 H29C 109.5 . .
H29A C29 H29C 109.5 . .
H29B C29 H29C 109.5 . .
N3 C29 H28D 106.3 . .
H29A C29 H28D 63.8 . .
H29B C29 H28D 143.5 . .
H29C C29 H28D 49.9 . .
N3 C29 H28E 79.4 . .
H29A C29 H28E 77.6 . .
H29B C29 H28E 55.5 . .
H29C C29 H28E 164.9 . .
H28D C29 H28E 140.9 . .
N3 C29 H28F 103.7 . .
H29A C29 H28F 132.4 . .
H29B C29 H28F 89.8 . .
H29C C29 H28F 24.9 . .
H28D C29 H28F 74.7 . .
H28E C29 H28F 142.8 . .
N3 C30 H30A 109.5 . .
N3 C30 H30B 109.5 . .
H30A C30 H30B 109.5 . .
N3 C30 H30C 109.5 . .
H30A C30 H30C 109.5 . .
H30B C30 H30C 109.5 . .
N3 C30 H30D 74.9 . .
H30A C30 H30D 91.3 . .
H30B C30 H30D 48.1 . .
H30C C30 H30D 154.8 . .
N3 C30 H30E 123.6 . .
H30A C30 H30E 107.7 . .
H30B C30 H30E 96.0 . .
H30C C30 H30E 16.0 . .
H30D C30 H30E 143.9 . .
N3 C30 H30F 110.5 . .
H30A C30 H30F 19.4 . .
H30B C30 H30F 124.5 . .
H30C C30 H30F 91.6 . .
H30D C30 H30F 110.5 . .
H30E C30 H30F 92.6 . .
C27' O13' Pb2 131.3(10) . .
C27' N3' C29' 124.0 . .
C27' N3' C30' 124.1 . .
C29' N3' C30' 112.0 . .
O13' C27' N3' 110.6 . .
O13' C27' C28' 128.3 . .
N3' C27' C28' 121.0 . .
C27' C28' H29A 119.0 . .
C27' C28' H29B 122.5 . .
H29A C28' H29B 68.0 . .
C27' C28' H29C 129.3 . .
H29A C28' H29C 109.3 . .
H29B C28' H29C 88.6 . .
C27' C28' H28D 109.5 . .
H29A C28' H28D 63.5 . .
H29B C28' H28D 121.1 . .
H29C C28' H28D 78.0 . .
C27' C28' H28E 109.5 . .
H29A C28' H28E 46.4 . .
H29B C28' H28E 30.5 . .
H29C C28' H28E 114.8 . .
H28D C28' H28E 109.5 . .
C27' C28' H28F 109.5 . .
H29A C28' H28F 130.7 . .
H29B C28' H28F 79.0 . .
H29C C28' H28F 32.4 . .
H28D C28' H28F 109.5 . .
H28E C28' H28F 109.5 . .
N3' C29' H28A 112.9 . .
N3' C29' H28B 96.6 . .
H28A C29' H28B 86.7 . .
N3' C29' H28C 103.3 . .
H28A C29' H28C 86.9 . .
H28B C29' H28C 160.1 . .
N3' C29' H29D 109.5 . .
H28A C29' H29D 45.5 . .
H28B C29' H29D 41.2 . .
H28C C29' H29D 129.6 . .
N3' C29' H29E 109.5 . .
H28A C29' H29E 136.2 . .
H28B C29' H29E 78.2 . .
H28C C29' H29E 93.7 . .
H29D C29' H29E 109.5 . .
N3' C29' H29F 109.5 . .
H28A C29' H29F 65.7 . .
H28B C29' H29F 147.5 . .
H28C C29' H29F 21.2 . .
H29D C29' H29F 109.5 . .
H29E C29' H29F 109.5 . .
N3' C30' H30A 121.0 . .
N3' C30' H30B 129.4 . .
H30A C30' H30B 92.5 . .
N3' C30' H30C 93.8 . .
H30A C30' H30C 130.7 . .
H30B C30' H30C 89.6 . .
N3' C30' H30D 109.5 . .
H30A C30' H30D 82.9 . .
H30B C30' H30D 33.1 . .
H30C C30' H30D 119.6 . .
N3' C30' H30E 109.5 . .
H30A C30' H30E 120.2 . .
H30B C30' H30E 77.3 . .
H30C C30' H30E 16.0 . .
H30D C30' H30E 109.5 . .
N3' C30' H30F 109.5 . .
H30A C30' H30F 26.6 . .
H30B C30' H30F 115.0 . .
H30C C30' H30F 113.7 . .
H30D C30' H30F 109.5 . .
H30E C30' H30F 109.5 . .
O3 Pb1 O1 82.81(16) 3_646 .
O3 Pb1 O9 79.7(2) 3_646 .
O1 Pb1 O9 83.9(2) . .
O3 Pb1 O9' 80.3(6) 3_646 .
O1 Pb1 O9' 95.2(6) . .
O9 Pb1 O9' 11.3(6) . .
O3 Pb1 O10' 77.8(4) 3_646 .
O1 Pb1 O10' 85.9(5) . .
O9 Pb1 O10' 156.2(5) . .
O9' Pb1 O10' 157.7(7) . .
O3 Pb1 O10 77.6(2) 3_646 .
O1 Pb1 O10 75.3(2) . .
O9 Pb1 O10 150.8(2) . .
O9' Pb1 O10 156.8(6) . .
O10' Pb1 O10 10.6(5) . .
O3 Pb1 O4 50.94(15) 3_646 3_646
O1 Pb1 O4 132.72(16) . 3_646
O9 Pb1 O4 95.3(2) . 3_646
O9' Pb1 O4 87.0(5) . 3_646
O10' Pb1 O4 76.2(5) . 3_646
O10 Pb1 O4 84.5(2) . 3_646
O7 Pb2 O5 82.23(17) 4_557 1_655
O7 Pb2 O6 81.24(18) 4_557 1_655
O5 Pb2 O6 51.91(15) 1_655 1_655
O7 Pb2 O11' 99.4(3) 4_557 .
O5 Pb2 O11' 131.5(3) 1_655 .
O6 Pb2 O11' 80.2(3) 1_655 .
O7 Pb2 O2 85.11(18) 4_557 .
O5 Pb2 O2 77.71(14) 1_655 .
O6 Pb2 O2 129.00(15) 1_655 .
O11' Pb2 O2 150.8(3) . .
O7 Pb2 O11 92.7(3) 4_557 .
O5 Pb2 O11 125.7(3) 1_655 .
O6 Pb2 O11 73.8(3) 1_655 .
O11' Pb2 O11 8.6(5) . .
O2 Pb2 O11 156.1(3) . .
O7 Pb2 O8 51.52(16) 4_557 4_557
O5 Pb2 O8 130.88(17) 1_655 4_557
O6 Pb2 O8 122.77(17) 1_655 4_557
O11' Pb2 O8 78.4(3) . 4_557
O2 Pb2 O8 82.26(17) . 4_557
O11 Pb2 O8 77.8(3) . 4_557
O7 Pb2 C15 82.39(17) 4_557 1_655
O5 Pb2 C15 26.27(16) 1_655 1_655
O6 Pb2 C15 25.73(16) 1_655 1_655
O11' Pb2 C15 105.3(3) . 1_655
O2 Pb2 C15 103.88(17) . 1_655
O11 Pb2 C15 99.4(3) . 1_655
O8 Pb2 C15 133.19(16) 4_557 1_655
O7 Pb2 O13 162.8(2) 4_557 .
O5 Pb2 O13 81.6(2) 1_655 .
O6 Pb2 O13 84.2(3) 1_655 .
O11' Pb2 O13 87.0(3) . .
O2 Pb2 O13 97.1(2) . .
O11 Pb2 O13 92.0(3) . .
O8 Pb2 O13 145.6(2) 4_557 .
C15 Pb2 O13 80.5(2) 1_655 .
O7 Pb2 O13' 167.2(4) 4_557 .
O5 Pb2 O13' 85.2(4) 1_655 .
O6 Pb2 O13' 93.1(4) 1_655 .
O11' Pb2 O13' 90.9(4) . .
O2 Pb2 O13' 89.6(4) . .
O11 Pb2 O13' 96.9(4) . .
O8 Pb2 O13' 139.2(4) 4_557 .
C15 Pb2 O13' 87.6(4) 1_655 .
O13 Pb2 O13' 9.2(4) . .
C13 O1 Pb1 101.6(4) . .
C13 O2 Pb2 161.7(5) . .
C14 O3 Pb1 100.1(4) . 3_656
C14 O4 Pb1 84.4(4) . 3_656
C15 O5 Pb2 92.1(4) . 1_455
C15 O6 Pb2 92.7(4) . 1_455
C16 O7 Pb2 101.2(4) . 4_457
C16 O8 Pb2 83.2(4) . 4_457
C6 C1 C2 118.6(5) . .
C6 C1 C7 120.8(5) . .
C2 C1 C7 120.5(5) . .
C3 C2 C1 119.6(5) . .
C3 C2 C13 115.3(5) . .
C1 C2 C13 125.1(5) . .
C4 C3 C2 121.7(5) . .
C4 C3 H3 119.2 . .
C2 C3 H3 119.2 . .
C5 C4 C3 118.3(5) . .
C5 C4 C14 120.6(6) . .
C3 C4 C14 121.1(6) . .
C4 C5 C6 120.8(6) . .
C4 C5 H5 119.6 . .
C6 C5 H5 119.6 . .
C1 C6 C5 120.8(6) . .
C1 C6 C15 124.1(5) . .
C5 C6 C15 114.9(5) . .
C8 C7 C12 119.0(6) . .
C8 C7 C1 122.6(6) . .
C12 C7 C1 118.4(5) . .
C7 C8 C9 120.6(6) . .
C7 C8 H8 119.7 . .
C9 C8 H8 119.7 . .
C10 C9 C8 120.4(6) . .
C10 C9 H9 119.8 . .
C8 C9 H9 119.8 . .
C11 C10 C9 120.0(6) . .
C11 C10 C16 118.3(6) . .
C9 C10 C16 121.6(6) . .
C10 C11 C12 119.9(6) . .
C10 C11 H11 120.1 . .
C12 C11 H11 120.1 . .
C11 C12 C7 120.1(6) . .
C11 C12 H12 120.0 . .
C7 C12 H12 120.0 . .
O1 C13 O2 124.4(6) . .
O1 C13 C2 118.7(6) . .
O2 C13 C2 116.7(6) . .
O4 C14 O3 124.3(6) . .
O4 C14 C4 118.3(6) . .
O3 C14 C4 117.4(6) . .
O6 C15 O5 122.9(6) . .
O6 C15 C6 118.1(6) . .
O5 C15 C6 118.7(6) . .
O6 C15 Pb2 61.6(3) . 1_455
O5 C15 Pb2 61.7(3) . 1_455
C6 C15 Pb2 169.2(4) . 1_455
O8 C16 O7 123.1(6) . .
O8 C16 C10 121.0(6) . .
O7 C16 C10 115.8(6) . .

loop_
_geom_bond_atom_site_label_1
_geom_bond_atom_site_label_2
_geom_bond_distance
_geom_bond_site_symmetry_2
O9 C17 1.2580 .
O9 Pb1 2.488(5) .
N1 C17 1.3538 .
N1 C19 1.4789 .
N1 C20 1.4866 .
C17 C18 1.4771 .
C18 H18A 0.9600 .
C18 H18B 0.9600 .
C18 H18C 0.9600 .
C19 H19A 0.9600 .
C19 H19B 0.9600 .
C19 H19C 0.9600 .
C20 H20A 0.9600 .
C20 H20B 0.9600 .
C20 H20C 0.9600 .
O9' C17' 1.247(11) .
O9' Pb1 2.511(19) .
N1' C17' 1.335(12) .
N1' C19' 1.462(13) .
N1' C20' 1.463(13) .
C17' C18' 1.453(13) .
C18' H18D 0.9779 .
C18' H18E 0.9778 .
C18' H18F 0.9778 .
C19' H18B 0.9398 .
C19' H19D 0.9779 .
C19' H19E 0.9778 .
C19' H19F 0.9779 .
C20' H20D 0.9779 .
C20' H20E 0.9779 .
C20' H20F 0.9778 .
O10 C21 1.2630 .
O10 Pb1 2.625(6) .
N2 C21 1.3549 .
N2 C24 1.4908 .
N2 C23 1.4930 .
C21 C22 1.4770 .
C22 H22A 0.9600 .
C22 H22B 0.9599 .
C22 H22C 0.9600 .
C23 H23A 0.9600 .
C23 H23B 0.9600 .
C23 H23C 0.9600 .
C24 H24A 0.9600 .
C24 H24B 0.9600 .
C24 H24C 0.9600 .
O10' C21' 1.260(10) .
O10' Pb1 2.612(17) .
N2' C21' 1.356(10) .
N2' C23' 1.492(12) .
N2' C24' 1.494(11) .
C21' C22' 1.472(11) .
C22' H22D 0.9617 .
C22' H22E 0.9616 .
C22' H22F 0.9617 .
C23' H23D 0.9617 .
C23' H23E 0.9617 .
C23' H23F 0.9617 .
C24' H24D 0.9617 .
C24' H24E 0.9617 .
C24' H24F 0.9617 .
O11 C41 1.2706 .
O11 Pb2 2.703(11) .
N4 C41 1.3582 .
N4 C44 1.4463 .
N4 C43 1.4467 .
C41 C42 1.4954 .
C42 H42A 0.9600 .
C42 H42B 0.9600 .
C42 H42C 0.9600 .
C43 H43A 0.9600 .
C43 H43B 0.9600 .
C43 H43C 0.9600 .
C44 H44A 0.9600 .
C44 H44B 0.9600 .
C44 H44C 0.9600 .
O11' C41' 1.249(6) .
O11' Pb2 2.597(10) .
N4' C41' 1.335(6) .
N4' C44' 1.422(6) .
N4' C43' 1.429(7) .
C41' C42' 1.477(7) .
C42' H42D 0.9583 .
C42' H42E 0.9584 .
C42' H42F 0.9584 .
C43' H43D 0.9584 .
C43' H43E 0.9583 .
C43' H43F 0.9583 .
C44' H42B 0.9366 .
C44' H42C 0.9223 .
C44' H44D 0.9584 .
C44' H44E 0.9584 .
C44' H44F 0.9584 .
O13 C27 1.2750 .
O13 Pb2 2.929(9) .
N3 C27 1.3530 .
N3 C29 1.4830 .
N3 C30 1.4838 .
C27 C28 1.4983 .
C28 H28A 0.9600 .
C28 H28B 0.9600 .
C28 H28C 0.9600 .
C28 H29F 0.9440 .
C29 H29A 0.9600 .
C29 H29B 0.9600 .
C29 H29C 0.9600 .
C30 H30A 0.9600 .
C30 H30B 0.9600 .
C30 H30C 0.9600 .
C30 H30D 0.6841 .
C30 H30E 0.9680 .
O13' C27' 1.247(7) .
O13' Pb2 2.936(17) .
N3' C27' 1.329(8) .
N3' C29' 1.448(9) .
N3' C30' 1.450(9) .
C27' C28' 1.466(9) .
C28' H28D 0.9634 .
C28' H28E 0.9634 .
C28' H28F 0.9634 .
C29' H29D 0.9634 .
C29' H29E 0.9634 .
C29' H29F 0.9634 .
C30' H30D 0.9634 .
C30' H30E 0.9634 .
C30' H30F 0.9634 .
Pb1 O3 2.378(5) 3_646
Pb1 O1 2.418(4) .
Pb1 O4 2.712(5) 3_646
Pb2 O7 2.327(4) 4_557
Pb2 O5 2.508(4) 1_655
Pb2 O6 2.508(4) 1_655
Pb2 O2 2.634(5) .
Pb2 O8 2.741(5) 4_557
Pb2 C15 2.848(6) 1_655
O1 C13 1.254(8) .
O2 C13 1.255(8) .
O3 C14 1.250(8) .
O3 Pb1 2.378(5) 3_656
O4 C14 1.249(9) .
O4 Pb1 2.712(5) 3_656
O5 C15 1.261(8) .
O5 Pb2 2.508(4) 1_455
O6 C15 1.238(8) .
O6 Pb2 2.508(4) 1_455
O7 C16 1.293(8) .
O7 Pb2 2.327(4) 4_457
O8 C16 1.247(9) .
O8 Pb2 2.741(5) 4_457
C1 C6 1.390(9) .
C1 C2 1.406(8) .
C1 C7 1.497(8) .
C2 C3 1.396(9) .
C2 C13 1.504(8) .
C3 C4 1.392(9) .
C3 H3 0.9300 .
C4 C5 1.384(9) .
C4 C14 1.517(9) .
C5 C6 1.398(9) .
C5 H5 0.9300 .
C6 C15 1.513(8) .
C7 C8 1.376(9) .
C7 C12 1.401(9) .
C8 C9 1.388(9) .
C8 H8 0.9300 .
C9 C10 1.380(9) .
C9 H9 0.9300 .
C10 C11 1.376(9) .
C10 C16 1.523(9) .
C11 C12 1.399(9) .
C11 H11 0.9300 .
C12 H12 0.9300 .
C15 Pb2 2.848(6) 1_455

loop_
_geom_torsion_atom_site_label_1
_geom_torsion_atom_site_label_2
_geom_torsion_atom_site_label_3
_geom_torsion_atom_site_label_4
_geom_torsion
_geom_torsion_site_symmetry_1
_geom_torsion_site_symmetry_4
Pb1 O9 C17 N1 -174.9(5) . .
Pb1 O9 C17 C18 4.9(5) . .
C19 N1 C17 O9 0.2 . .
C20 N1 C17 O9 -179.9 . .
C19 N1 C17 C18 -179.6 . .
C20 N1 C17 C18 0.3 . .
Pb1 O9' C17' N1' 158(2) . .
Pb1 O9' C17' C18' -22(2) . .
C19' N1' C17' O9' 0.0 . .
C20' N1' C17' O9' 180.0 . .
C19' N1' C17' C18' -179.9 . .
C20' N1' C17' C18' 0.0 . .
Pb1 O10 C21 N2 -172.7(5) . .
Pb1 O10 C21 C22 7.4(5) . .
C24 N2 C21 O10 179.9 . .
C23 N2 C21 O10 -0.1 . .
C24 N2 C21 C22 -0.1 . .
C23 N2 C21 C22 179.8 . .
Pb1 O10' C21' N2' 128.9(19) . .
Pb1 O10' C21' C22' -51.1(19) . .
C23' N2' C21' O10' 0.0 . .
C24' N2' C21' O10' -180.0 . .
C23' N2' C21' C22' -180.0 . .
C24' N2' C21' C22' 0.1 . .
Pb2 O11 C41 N4 -85.4(10) . .
Pb2 O11 C41 C42 94.7(10) . .
C44 N4 C41 O11 0.0 . .
C43 N4 C41 O11 -180.0 . .
C44 N4 C41 C42 179.9 . .
C43 N4 C41 C42 0.0 . .
Pb2 O11' C41' N4' 157.3(9) . .
Pb2 O11' C41' C42' -22.7(9) . .
C44' N4' C41' O11' -0.1 . .
C43' N4' C41' O11' 179.9 . .
C44' N4' C41' C42' 179.8 . .
C43' N4' C41' C42' -0.1 . .
Pb2 O13 C27 N3 -135.1(6) . .
Pb2 O13 C27 C28 44.7(6) . .
C29 N3 C27 O13 0.1 . .
C30 N3 C27 O13 -179.9 . .
C29 N3 C27 C28 -179.7 . .
C30 N3 C27 C28 0.3 . .
Pb2 O13' C27' N3' 107.2(10) . .
Pb2 O13' C27' C28' -72.8(10) . .
C29' N3' C27' O13' 0.0 . .
C30' N3' C27' O13' 180.0 . .
C29' N3' C27' C28' -180.0 . .
C30' N3' C27' C28' 0.0 . .
C17 O9 Pb1 O3 62.9(5) . 3_646
C17 O9 Pb1 O1 146.6(5) . .
C17 O9 Pb1 O9' -29(3) . .
C17 O9 Pb1 O10' 81.6(14) . .
C17 O9 Pb1 O10 102.3(7) . .
C17 O9 Pb1 O4 14.2(5) . 3_646
C17' O9' Pb1 O3 -84(2) . 3_646
C17' O9' Pb1 O1 -2(2) . .
C17' O9' Pb1 O9 2.3(18) . .
C17' O9' Pb1 O10' -94(3) . .
C17' O9' Pb1 O10 -66(3) . .
C17' O9' Pb1 O4 -135(2) . 3_646
C21' O10' Pb1 O3 96.8(18) . 3_646
C21' O10' Pb1 O1 13.3(18) . .
C21' O10' Pb1 O9 78(2) . .
C21' O10' Pb1 O9' 107(2) . .
C21' O10' Pb1 O10 8.7(18) . .
C21' O10' Pb1 O4 149.2(19) . 3_646
C21 O10 Pb1 O3 -127.6(6) . 3_646
C21 O10 Pb1 O1 146.7(6) . .
C21 O10 Pb1 O9 -167.4(5) . .
C21 O10 Pb1 O9' -145.4(14) . .
C21 O10 Pb1 O10' -38(3) . .
C21 O10 Pb1 O4 -76.4(6) . 3_646
C41' O11' Pb2 O7 140.4(8) . 4_557
C41' O11' Pb2 O5 52.5(10) . 1_655
C41' O11' Pb2 O6 61.1(8) . 1_655
C41' O11' Pb2 O2 -122.7(8) . .
C41' O11' Pb2 O11 102(3) . .
C41' O11' Pb2 O8 -172.3(9) . 4_557
C41' O11' Pb2 C15 55.8(9) . 1_655
C41' O11' Pb2 O13 -23.6(9) . .
C41' O11' Pb2 O13' -32.0(9) . .
C41 O11 Pb2 O7 -145.2(9) . 4_557
C41 O11 Pb2 O5 132.5(8) . 1_655
C41 O11 Pb2 O6 134.7(9) . 1_655
C41 O11 Pb2 O11' -3(2) . .
C41 O11 Pb2 O2 -61.3(11) . .
C41 O11 Pb2 O8 -95.5(9) . 4_557
C41 O11 Pb2 C15 132.1(8) . 1_655
C41 O11 Pb2 O13 51.3(9) . .
C41 O11 Pb2 O13' 43.4(10) . .
C27 O13 Pb2 O7 76.1(10) . 4_557
C27 O13 Pb2 O5 56.1(5) . 1_655
C27 O13 Pb2 O6 108.4(5) . 1_655
C27 O13 Pb2 O11' -171.2(6) . .
C27 O13 Pb2 O2 -20.3(5) . .
C27 O13 Pb2 O11 -178.1(5) . .
C27 O13 Pb2 O8 -106.9(5) . 4_557
C27 O13 Pb2 C15 82.7(5) . 1_655
C27 O13 Pb2 O13' -56(3) . .
C27' O13' Pb2 O7 -35(2) . 4_557
C27' O13' Pb2 O5 -23.0(8) . 1_655
C27' O13' Pb2 O6 28.4(9) . 1_655
C27' O13' Pb2 O11' 108.6(9) . .
C27' O13' Pb2 O2 -100.7(9) . .
C27' O13' Pb2 O11 102.4(9) . .
C27' O13' Pb2 O8 -178.3(6) . 4_557
C27' O13' Pb2 C15 3.3(9) . 1_655
C27' O13' Pb2 O13 44(2) . .
O3 Pb1 O1 C13 -154.8(4) 3_646 .
O9 Pb1 O1 C13 124.8(4) . .
O9' Pb1 O1 C13 125.7(7) . .
O10' Pb1 O1 C13 -76.7(6) . .
O10 Pb1 O1 C13 -75.8(4) . .
O4 Pb1 O1 C13 -143.6(4) 3_646 .
O7 Pb2 O2 C13 43.6(14) 4_557 .
O5 Pb2 O2 C13 126.7(14) 1_655 .
O6 Pb2 O2 C13 118.2(14) 1_655 .
O11' Pb2 O2 C13 -57.0(16) . .
O11 Pb2 O2 C13 -41.9(17) . .
O8 Pb2 O2 C13 -8.2(14) 4_557 .
C15 Pb2 O2 C13 124.5(14) 1_655 .
O13 Pb2 O2 C13 -153.6(14) . .
O13' Pb2 O2 C13 -148.1(15) . .
C6 C1 C2 C3 -1.0(9) . .
C7 C1 C2 C3 176.4(6) . .
C6 C1 C2 C13 179.7(6) . .
C7 C1 C2 C13 -2.9(9) . .
C1 C2 C3 C4 -2.5(10) . .
C13 C2 C3 C4 176.9(6) . .
C2 C3 C4 C5 2.3(10) . .
C2 C3 C4 C14 -177.9(6) . .
C3 C4 C5 C6 1.4(10) . .
C14 C4 C5 C6 -178.5(6) . .
C2 C1 C6 C5 4.6(9) . .
C7 C1 C6 C5 -172.8(5) . .
C2 C1 C6 C15 -169.8(6) . .
C7 C1 C6 C15 12.9(9) . .
C4 C5 C6 C1 -4.9(10) . .
C4 C5 C6 C15 170.0(6) . .
C6 C1 C7 C8 -132.9(6) . .
C2 C1 C7 C8 49.8(8) . .
C6 C1 C7 C12 48.7(8) . .
C2 C1 C7 C12 -128.6(6) . .
C12 C7 C8 C9 0.2(9) . .
C1 C7 C8 C9 -178.2(6) . .
C7 C8 C9 C10 0.5(10) . .
C8 C9 C10 C11 0.0(10) . .
C8 C9 C10 C16 176.0(6) . .
C9 C10 C11 C12 -1.2(10) . .
C16 C10 C11 C12 -177.3(6) . .
C10 C11 C12 C7 1.9(10) . .
C8 C7 C12 C11 -1.4(9) . .
C1 C7 C12 C11 177.0(6) . .
Pb1 O1 C13 O2 -14.4(7) . .
Pb1 O1 C13 C2 160.5(4) . .
Pb2 O2 C13 O1 -78.8(16) . .
Pb2 O2 C13 C2 106.2(14) . .
C3 C2 C13 O1 -110.9(7) . .
C1 C2 C13 O1 68.4(8) . .
C3 C2 C13 O2 64.4(8) . .
C1 C2 C13 O2 -116.3(7) . .
Pb1 O4 C14 O3 -4.7(7) 3_656 .
Pb1 O4 C14 C4 175.5(6) 3_656 .
Pb1 O3 C14 O4 5.4(8) 3_656 .
Pb1 O3 C14 C4 -174.8(5) 3_656 .
C5 C4 C14 O4 -4.9(10) . .
C3 C4 C14 O4 175.3(7) . .
C5 C4 C14 O3 175.3(6) . .
C3 C4 C14 O3 -4.5(10) . .
Pb2 O6 C15 O5 -6.8(7) 1_455 .
Pb2 O6 C15 C6 167.8(5) 1_455 .
Pb2 O5 C15 O6 6.8(7) 1_455 .
Pb2 O5 C15 C6 -167.8(5) 1_455 .
C1 C6 C15 O6 62.1(9) . .
C5 C6 C15 O6 -112.6(7) . .
C1 C6 C15 O5 -123.1(7) . .
C5 C6 C15 O5 62.3(8) . .
C1 C6 C15 Pb2 148(2) . 1_455
C5 C6 C15 Pb2 -27(3) . 1_455
Pb2 O8 C16 O7 -9.1(7) 4_457 .
Pb2 O8 C16 C10 169.6(6) 4_457 .
Pb2 O7 C16 O8 10.9(8) 4_457 .
Pb2 O7 C16 C10 -167.8(5) 4_457 .
C11 C10 C16 O8 0.3(10) . .
C9 C10 C16 O8 -175.8(7) . .
C11 C10 C16 O7 179.0(6) . .
C9 C10 C16 O7 3.0(10) . .
